data_4000019
loop_
_publ_author_name
'Goeta, Andr\'es E.'
'Wilson, Chick C.'
'Autino, Juan C.'
'Ellena, Javier'
'Punte, Graciela'

_publ_section_title
;
 Hydrogen Bonding in Nitroanilines: Neutron Diffraction Study of
 m-Nitroaniline at 100 K
;
_journal_coden_ASTM CMATEX
_journal_issue 11
_journal_name_full 'Chemistry of Materials'
_journal_page_first 3342
_journal_page_last 3346
_journal_paper_doi 10.1021/cm001092u
_journal_volume 12
_journal_year 2000
_chemical_formula_sum 'C6 H6 N2 O2'
_chemical_formula_weight 138.00
_chemical_name_common m-nitroaniline
_chemical_name_systematic m-nitroaniline
_space_group_IT_number 29
_symmetry_cell_setting orthorhombic
_symmetry_space_group_name_Hall 'P 2c -2ac'
_symmetry_space_group_name_H-M 'P c a 21'
_atom_sites_solution_hydrogens difmap
_atom_sites_solution_primary direct
_atom_sites_solution_secondary difmap
_audit_creation_method SHELXL-97
_cell_angle_alpha 90.00
_cell_angle_beta 90.00
_cell_angle_gamma 90.00
_cell_formula_units_Z 4
_cell_length_a 18.905(4)
_cell_length_b 6.484(1)
_cell_length_c 5.016(1)
_cell_measurement_reflns_used 25
_cell_measurement_temperature 100(1)
_cell_measurement_theta_max ?
_cell_measurement_theta_min ?
_cell_volume 614.9(2)
_computing_structure_refinement 'SHELXL-93 (Sheldrick, 1993)'
_diffrn_ambient_temperature 100(1)
_diffrn_detector_area_resol_mean ?
_diffrn_measurement_device_type SXD
_diffrn_measurement_method 'Time of flight LAUE diffraction'
_diffrn_radiation_monochromator none
_diffrn_radiation_probe neutron
_diffrn_radiation_source 'ISIS spallation source'
_diffrn_radiation_type neutron
_diffrn_radiation_wavelength 0.5-5.0
_diffrn_reflns_av_R_equivalents 0.060
_diffrn_reflns_av_sigmaI/netI 0.032
_diffrn_reflns_limit_h_max 38
_diffrn_reflns_limit_h_min 0
_diffrn_reflns_limit_k_max 13
_diffrn_reflns_limit_k_min 0
_diffrn_reflns_limit_l_max 0
_diffrn_reflns_limit_l_min -10
_diffrn_reflns_number 11625
_diffrn_reflns_theta_max ?
_diffrn_reflns_theta_min ?
_diffrn_standards_decay_% 0
_diffrn_standards_interval_count ?
_diffrn_standards_interval_time ?
_diffrn_standards_number 0
_exptl_absorpt_coefficient_mu 1.61
_exptl_absorpt_correction_T_max 0.81
_exptl_absorpt_correction_T_min 0.43
_exptl_absorpt_correction_type empirical
_exptl_absorpt_process_details
;
The linear absorption coefficient is wavelength dependent
 and it is calculated as:
          mu = 0.82 + 0.79 * lambda  [cm^-1]
The value of 1.61 given in _exptl_absorpt_coefficient_mu
is the value at 1 \%A
;
_exptl_crystal_colour orange
_exptl_crystal_density_diffrn 1.491
_exptl_crystal_density_meas ?
_exptl_crystal_density_method .
_exptl_crystal_description 'prismatic needle'
_exptl_crystal_F_000 19.07
_exptl_crystal_size_max 10
_exptl_crystal_size_mid 2
_exptl_crystal_size_min 2
_refine_diff_density_max 1.410
_refine_diff_density_min -2.238
_refine_diff_density_rms 0.347
_refine_ls_abs_structure_details 'Flack H D (1983), Acta Cryst. A39, 876-881'
_refine_ls_abs_structure_Flack 0(10)
_refine_ls_extinction_coef 0.127
_refine_ls_extinction_method 'Becker-Coppens Lorentzian model'
_refine_ls_goodness_of_fit_ref 1.117
_refine_ls_hydrogen_treatment refall
_refine_ls_matrix_type full
_refine_ls_number_parameters 145
_refine_ls_number_reflns 1664
_refine_ls_number_restraints 1
_refine_ls_restrained_S_all 1.117
_refine_ls_R_factor_all 0.0529
_refine_ls_R_factor_gt 0.0529
_refine_ls_shift/su_max 0.001
_refine_ls_shift/su_mean 0.000
_refine_ls_structure_factor_coef Fsqd
_refine_ls_weighting_details 'calc w=1/[\s^2^(Fo^2^)+(0.0761P)^2^+6.3506P] where P=(Fo^2^+2Fc^2^)/3'
_refine_ls_weighting_scheme calc
_refine_ls_wR_factor_gt 0.1377
_refine_ls_wR_factor_ref 0.1377
_reflns_number_gt 1664
_reflns_number_total 1664
_reflns_threshold_expression >3sigma(I)
_cod_data_source_file cm001092u.cif
_cod_data_source_block mna
_cod_original_sg_symbol_H-M Pca2(1)
_cod_database_code 4000019

loop_
_symmetry_equiv_pos_as_xyz
'x, y, z'
'-x, -y, z+1/2'
'x+1/2, -y, z'
'-x+1/2, y, z+1/2'

loop_
_atom_site_label
_atom_site_type_symbol
_atom_site_fract_x
_atom_site_fract_y
_atom_site_fract_z
_atom_site_U_iso_or_equiv
_atom_site_adp_type
_atom_site_occupancy
_atom_site_symmetry_multiplicity
_atom_site_calc_flag
_atom_site_refinement_flags
_atom_site_disorder_assembly
_atom_site_disorder_group
C1 C 0.15173(9) 1.0450(3) 0.1792(3) 0.0139(2) Uani 1 1 d . . .
C2 C 0.09158(10) 1.0156(3) 0.0205(4) 0.0178(3) Uani 1 1 d . . .
H2 H 0.0785(4) 1.1276(10) -0.1304(14) 0.0401(12) Uani 1 1 d . . .
C3 C 0.04867(11) 0.8448(4) 0.0531(4) 0.0201(3) Uani 1 1 d . . .
H3 H 0.0022(4) 0.8277(12) -0.0675(14) 0.0436(14) Uani 1 1 d . . .
C4 C 0.06434(10) 0.6960(3) 0.2440(4) 0.0173(3) Uani 1 1 d . . .
H4 H 0.0316(3) 0.5610(9) 0.2740(14) 0.0367(11) Uani 1 1 d . . .
C5 C 0.12421(9) 0.7283(3) 0.3985(3) 0.0133(2) Uani 1 1 d . . .
C6 C 0.16825(9) 0.8975(3) 0.3714(4) 0.0141(2) Uani 1 1 d . . .
H6 H 0.2146(3) 0.9134(9) 0.4962(13) 0.0350(10) Uani 1 1 d . . .
N1 N 0.19584(8) 1.2117(2) 0.1389(3) 0.0200(2) Uani 1 1 d . . .
H11 H 0.2281(3) 1.2447(9) 0.2917(13) 0.0355(10) Uani 1 1 d . . .
H12 H 0.1748(3) 1.3348(8) 0.0489(14) 0.0356(10) Uani 1 1 d . . .
N2 N 0.14159(8) 0.5766(2) 0.6024(3) 0.0177(2) Uani 1 1 d . . .
O1 O 0.10120(18) 0.4316(5) 0.6349(8) 0.0330(6) Uani 1 1 d . . .
O2 O 0.19518(16) 0.5999(5) 0.7348(7) 0.0286(5) Uani 1 1 d . . .

loop_
_atom_site_aniso_label
_atom_site_aniso_U_11
_atom_site_aniso_U_22
_atom_site_aniso_U_33
_atom_site_aniso_U_23
_atom_site_aniso_U_13
_atom_site_aniso_U_12
C1 0.0137(6) 0.0152(6) 0.0128(5) 0.0048(5) 0.0026(5) 0.0010(4)
C2 0.0171(7) 0.0210(7) 0.0152(6) 0.0060(6) -0.0024(6) 0.0015(6)
H2 0.042(3) 0.040(3) 0.039(3) 0.017(2) -0.011(2) 0.001(2)
C3 0.0166(7) 0.0258(8) 0.0180(7) 0.0061(6) -0.0036(6) -0.0017(6)
H3 0.035(2) 0.055(3) 0.040(3) 0.013(3) -0.015(2) -0.008(2)
C4 0.0162(6) 0.0184(6) 0.0174(6) 0.0036(6) -0.0011(6) -0.0021(5)
H4 0.036(2) 0.033(2) 0.042(3) 0.008(2) -0.006(2) -0.0109(18)
C5 0.0130(5) 0.0141(5) 0.0127(5) 0.0048(5) 0.0016(5) 0.0011(4)
C6 0.0136(6) 0.0153(6) 0.0133(5) 0.0052(5) -0.0009(5) -0.0007(4)
H6 0.032(2) 0.036(2) 0.037(2) 0.007(2) -0.012(2) -0.0047(17)
N1 0.0207(5) 0.0181(5) 0.0212(5) 0.0075(4) 0.0022(5) -0.0016(4)
H11 0.036(2) 0.035(2) 0.035(2) 0.0027(19) -0.006(2) -0.0105(18)
H12 0.036(2) 0.0281(19) 0.043(3) 0.0128(19) 0.000(2) 0.0010(16)
N2 0.0200(5) 0.0156(4) 0.0176(5) 0.0070(4) 0.0011(4) 0.0002(4)
O1 0.0367(14) 0.0244(10) 0.0380(15) 0.0177(11) -0.0021(13) -0.0084(9)
O2 0.0284(11) 0.0292(11) 0.0280(11) 0.0151(10) -0.0076(10) -0.0014(9)

loop_
_atom_type_symbol
_atom_type_description
_atom_type_scat_length_neutron
_atom_type_scat_source
C C 6.646 'International Tables Vol C Table 4.4.4.1'
H H -3.739 'International Tables Vol C Tables 4.4.4.1'
N N 9.360 'International Tables Vol C Tables 4.4.4.1'
O O 5.803 'International Tables Vol C Tables 4.4.4.1'

loop_
_geom_angle_atom_site_label_1
_geom_angle_atom_site_label_2
_geom_angle_atom_site_label_3
_geom_angle
_geom_angle_site_symmetry_1
_geom_angle_site_symmetry_3
_geom_angle_publ_flag
N1 C1 C6 120.24(16) . . ?
N1 C1 C2 120.93(15) . . ?
C6 C1 C2 118.77(16) . . ?
C3 C2 C1 121.22(17) . . ?
C3 C2 H2 119.2(4) . . ?
C1 C2 H2 119.5(4) . . ?
C2 C3 C4 120.80(18) . . ?
C2 C3 H3 119.8(4) . . ?
C4 C3 H3 119.4(4) . . ?
C5 C4 C3 116.94(16) . . ?
C5 C4 H4 120.8(4) . . ?
C3 C4 H4 122.3(4) . . ?
C6 C5 C4 123.77(15) . . ?
C6 C5 N2 117.93(15) . . ?
C4 C5 N2 118.30(15) . . ?
C5 C6 C1 118.50(16) . . ?
C5 C6 H6 120.4(4) . . ?
C1 C6 H6 121.1(4) . . ?
C1 N1 H11 115.0(4) . . ?
C1 N1 H12 116.8(4) . . ?
H11 N1 H12 114.7(5) . . ?
O2 N2 O1 122.7(2) . . ?
O2 N2 C5 119.06(18) . . ?
O1 N2 C5 118.2(2) . . ?

loop_
_geom_bond_atom_site_label_1
_geom_bond_atom_site_label_2
_geom_bond_distance
_geom_bond_site_symmetry_2
_geom_bond_publ_flag
C1 N1 1.380(2) . ?
C1 C6 1.394(2) . ?
C1 C2 1.401(3) . ?
C2 C3 1.382(3) . ?
C2 H2 1.078(6) . ?
C3 C4 1.391(3) . ?
C3 H3 1.072(6) . ?
C4 C5 1.388(3) . ?
C4 H4 1.083(5) . ?
C5 C6 1.384(2) . ?
C5 N2 1.457(2) . ?
C6 H6 1.082(6) . ?
N1 H11 1.003(6) . ?
N1 H12 1.000(5) . ?
N2 O2 1.221(3) . ?
N2 O1 1.223(3) . ?

loop_
_geom_hbond_atom_site_label_D
_geom_hbond_atom_site_label_H
_geom_hbond_atom_site_label_A
_geom_hbond_distance_DH
_geom_hbond_distance_HA
_geom_hbond_distance_DA
_geom_hbond_angle_DHA
_geom_hbond_site_symmetry_A
N1 H12 O1 1.000(5) 2.577(7) 3.409(4) 140.7(5) 1_564
N1 H12 O2 1.000(5) 2.364(6) 3.232(3) 144.8(5) 1_564
N1 H11 N1 1.003(6) 2.268(6) 3.2379(19) 162.2(5) 4
C2 H2 O1 1.078(6) 2.335(6) 3.324(3) 151.7(5) 1_564
C4 H4 O1 1.083(5) 2.605(7) 3.283(4) 120.0(4) 2_564

loop_
_geom_torsion_atom_site_label_1
_geom_torsion_atom_site_label_2
_geom_torsion_atom_site_label_3
_geom_torsion_atom_site_label_4
_geom_torsion
_geom_torsion_site_symmetry_1
_geom_torsion_site_symmetry_2
_geom_torsion_site_symmetry_3
_geom_torsion_site_symmetry_4
_geom_torsion_publ_flag
C6 C1 N1 H12 -159.6(5) . . . . ?
C2 C1 N1 H11 162.1(5) . . . . ?
C2 C1 N1 H12 23.4(5) . . . . ?
C6 C1 N1 H11 -20.9(5) . . . . ?
